data_4020933
loop_
_publ_author_name
'Daniel B. Werz'
'Rolf Gleiter'
'Frank Rominger'

_publ_section_title
;
 Cyclic Tetra- and Hexaynes Containing 1,4-Donor-Substituted
 Butadiyne Units: Synthesis and Supramolecular Organization
;
_journal_name_full 'Journal of Organic Chemistry'
_journal_page_first 2945
_journal_page_last 2952
_journal_paper_doi 10.1021/jo035882+
_journal_volume 69
_journal_year 2004
_chemical_formula_sum 'C14 H12 Se4'
_chemical_formula_weight 496.08
_chemical_name_common 9(3)
_space_group_IT_number 14
_symmetry_cell_setting monoclinic
_symmetry_space_group_name_Hall '-P 2ybc'
_symmetry_space_group_name_H-M 'P 1 21/c 1'
_cell_angle_alpha 90.00
_cell_angle_beta 104.429(2)
_cell_angle_gamma 90.00
_cell_formula_units_Z 2
_cell_length_a 8.84900(10)
_cell_length_b 9.9930(3)
_cell_length_c 9.0890(3)
_cell_measurement_temperature 200(2)
_cell_volume 778.37(4)
_diffrn_ambient_temperature 200(2)
_exptl_crystal_density_diffrn 2.117
_cod_depositor_comments
;
The following automatic conversions were performed:
'_symmetry_cell_setting' value 'Monoclinic' changed to 'monoclinic'
according to '/home/saulius/struct/CIF-dictionaries/cif_core.dic'
dictionary named 'cif_core.dic' version 2.4.1 from 2010-06-29.

Automatic conversion script
Id: cif_fix_enum 1527 2010-12-29 10:47:43Z saulius 
;
_cod_original_sg_symbol_H-M 'P 21/c'
_cod_database_code 4020933

loop_
_symmetry_equiv_pos_as_xyz
'x, y, z'
'-x, y+1/2, -z+1/2'
'-x, -y, -z'
'x, -y-1/2, z-1/2'

loop_
_atom_site_label
_atom_site_type_symbol
_atom_site_fract_x
_atom_site_fract_y
_atom_site_fract_z
_atom_site_U_iso_or_equiv
_atom_site_adp_type
_atom_site_occupancy
_atom_site_symmetry_multiplicity
_atom_site_calc_flag
_atom_site_refinement_flags
_atom_site_disorder_assembly
_atom_site_disorder_group
Se1 Se 0.51223(6) 0.06731(5) 1.19919(6) 0.04858(19) Uani 1 1 d . . .
Se2 Se -0.02224(6) 0.56917(5) 0.73990(6) 0.04540(18) Uani 1 1 d . . .
C1 C 0.6559(5) 0.1850(4) 1.3387(5) 0.0379(13) Uani 1 1 d . . .
H1A H 0.5957 0.2461 1.3883 0.046 Uiso 1 1 calc R . .
H1B H 0.7252 0.1306 1.4188 0.046 Uiso 1 1 calc R . .
C3 C 0.3858(6) 0.1961(5) 1.0912(6) 0.0401(12) Uani 1 1 d . . .
C4 C 0.2999(6) 0.2771(5) 1.0170(5) 0.0378(13) Uani 1 1 d . . .
C5 C 0.2002(6) 0.3711(5) 0.9304(6) 0.0341(12) Uani 1 1 d . . .
C6 C 0.1143(6) 0.4490(5) 0.8538(5) 0.0385(12) Uani 1 1 d . . .
C8 C 0.1251(5) 0.6495(4) 0.6334(5) 0.0344(12) Uani 1 1 d . . .
H8A H 0.1779 0.5778 0.5899 0.041 Uiso 1 1 calc R . .
H8B H 0.0671 0.7064 0.5488 0.041 Uiso 1 1 calc R . .
C9 C 0.2461(5) 0.7334(4) 0.7427(5) 0.0303(11) Uani 1 1 d . . .
H9A H 0.1926 0.7944 0.7992 0.036 Uiso 1 1 calc R . .
H9B H 0.3150 0.6738 0.8173 0.036 Uiso 1 1 calc R . .

loop_
_atom_site_aniso_label
_atom_site_aniso_U_11
_atom_site_aniso_U_22
_atom_site_aniso_U_33
_atom_site_aniso_U_23
_atom_site_aniso_U_13
_atom_site_aniso_U_12
Se1 0.0443(4) 0.0303(3) 0.0675(4) 0.0076(3) 0.0071(3) -0.0033(3)
Se2 0.0316(3) 0.0465(4) 0.0554(4) 0.0090(3) 0.0059(3) -0.0007(3)
C1 0.038(3) 0.043(3) 0.032(3) 0.005(2) 0.006(2) 0.008(2)
C3 0.033(3) 0.044(3) 0.044(3) 0.001(3) 0.010(3) -0.006(3)
C4 0.037(3) 0.038(3) 0.038(3) -0.010(2) 0.008(3) -0.019(3)
C5 0.026(3) 0.033(3) 0.042(3) -0.001(2) 0.007(2) -0.011(3)
C6 0.037(3) 0.033(3) 0.041(3) -0.005(2) 0.002(3) -0.012(3)
C8 0.033(3) 0.038(3) 0.032(3) 0.001(2) 0.008(2) 0.005(2)
C9 0.031(3) 0.030(3) 0.032(3) 0.001(2) 0.012(2) 0.008(2)

loop_
_geom_bond_atom_site_label_1
_geom_bond_atom_site_label_2
_geom_bond_distance
_geom_bond_site_symmetry_2
_geom_bond_publ_flag
Se1 C3 1.823(5) . ?
Se1 C1 1.950(5) . ?
Se2 C6 1.831(5) . ?
Se2 C8 1.978(4) . ?
C1 C9 1.511(6) 3_667 ?
C3 C4 1.197(6) . ?
C4 C5 1.391(7) . ?
C5 C6 1.185(6) . ?
C8 C9 1.519(6) . ?
C9 C1 1.511(6) 3_667 ?
